data_4314670
loop_
_publ_author_name
'Paraskevi O. Lagaditis'
'Alexandre A. Mikhailine'
'Alan J. Lough'
'Robert H. Morris'

_publ_section_title
;
 Template Synthesis of Iron(II) Complexes Containing Tridentate P-N-S,
 P-N-P, P-N-N, and Tetradentate P-N-N-P Ligands
;
_journal_name_full 'Inorganic Chemistry'
_journal_page_first 1094
_journal_page_last 1102
_journal_paper_doi 10.1021/ic901945c
_journal_volume 49
_journal_year 2010
_chemical_formula_moiety 'C32 H38 Fe N4 P2, C2 H3 N, Br4 Fe'
_chemical_formula_sum 'C34 H41 Br4 Fe2 N5 P2'
_chemical_formula_weight 1013.00
_chemical_name_systematic
; 
 ? 
;
_space_group_IT_number 14
_symmetry_cell_setting monoclinic
_symmetry_space_group_name_Hall '-P 2ybc'
_symmetry_space_group_name_H-M 'P 1 21/c 1'
_atom_sites_solution_hydrogens geom
_atom_sites_solution_primary direct
_atom_sites_solution_secondary difmap
_audit_creation_method SHELXL-97
_cell_angle_alpha 90.00
_cell_angle_beta 106.2720(15)
_cell_angle_gamma 90.00
_cell_formula_units_Z 4
_cell_length_a 15.4373(4)
_cell_length_b 15.6291(5)
_cell_length_c 18.2926(4)
_cell_measurement_reflns_used 25111
_cell_measurement_temperature 150(1)
_cell_measurement_theta_max 27.5
_cell_measurement_theta_min 2.7
_cell_volume 4236.7(2)
_computing_cell_refinement 'Denzo-SMN (Otwinowski & Minor, 1997)'
_computing_data_collection 'Collect (Nonius B.V., 1997-2002)'
_computing_data_reduction Denzo-SMN
_computing_molecular_graphics 'PLATON (Spek, 2003)'
_computing_publication_material 'SHELXTL V6.1'
_computing_structure_refinement 'SHELXTL V6.1 (Sheldrick, 2008)'
_computing_structure_solution 'SIR-92 (Altomare et al., 1994)'
_diffrn_ambient_temperature 150(2)
_diffrn_detector_area_resol_mean 9
_diffrn_measured_fraction_theta_full 0.998
_diffrn_measured_fraction_theta_max 0.993
_diffrn_measurement_device_type 'Nonius KappaCCD'
_diffrn_measurement_method '\f scans and \w scans with \k offsets'
_diffrn_radiation_monochromator graphite
_diffrn_radiation_source 'fine-focus sealed tube'
_diffrn_radiation_type MoK\a
_diffrn_radiation_wavelength 0.71073
_diffrn_reflns_av_R_equivalents 0.0534
_diffrn_reflns_av_sigmaI/netI 0.0679
_diffrn_reflns_limit_h_max 19
_diffrn_reflns_limit_h_min -20
_diffrn_reflns_limit_k_max 20
_diffrn_reflns_limit_k_min -18
_diffrn_reflns_limit_l_max 23
_diffrn_reflns_limit_l_min -21
_diffrn_reflns_number 25111
_diffrn_reflns_theta_full 27.51
_diffrn_reflns_theta_max 27.51
_diffrn_reflns_theta_min 2.66
_diffrn_standards_number 0
_exptl_absorpt_coefficient_mu 4.562
_exptl_absorpt_correction_T_max 0.577
_exptl_absorpt_correction_T_min 0.441
_exptl_absorpt_correction_type multi-scan
_exptl_absorpt_process_details
;
multi-scan from symmetry-related measurements 
 Sortav (Blessing 1995)
;
_exptl_crystal_colour purple
_exptl_crystal_density_diffrn 1.588
_exptl_crystal_density_method 'not measured'
_exptl_crystal_description block
_exptl_crystal_F_000 2008
_exptl_crystal_size_max 0.22
_exptl_crystal_size_mid 0.16
_exptl_crystal_size_min 0.12
_refine_diff_density_max 0.991
_refine_diff_density_min -0.802
_refine_diff_density_rms 0.116
_refine_ls_extinction_method none
_refine_ls_goodness_of_fit_ref 1.032
_refine_ls_hydrogen_treatment constr
_refine_ls_matrix_type full
_refine_ls_number_parameters 424
_refine_ls_number_reflns 9678
_refine_ls_number_restraints 0
_refine_ls_restrained_S_all 1.032
_refine_ls_R_factor_all 0.0824
_refine_ls_R_factor_gt 0.0463
_refine_ls_shift/su_max 0.001
_refine_ls_shift/su_mean 0.000
_refine_ls_structure_factor_coef Fsqd
_refine_ls_weighting_details 'calc w=1/[\s^2^(Fo^2^)+(0.0544P)^2^+0.0656P] where P=(Fo^2^+2Fc^2^)/3'
_refine_ls_weighting_scheme calc
_refine_ls_wR_factor_gt 0.0988
_refine_ls_wR_factor_ref 0.1110
_reflns_number_gt 6717
_reflns_number_total 9678
_reflns_threshold_expression I>2\s(I)
_cod_data_source_file ic901945c_si_001_2.cif
_cod_data_source_block 4c
_cod_depositor_comments
;
The following automatic conversions were performed:

'_symmetry_cell_setting' value 'Monoclinic' changed to 'monoclinic'
according to the built-in table from CIF Core dictionary named
'cif_core.dic' version 2.4.1 from 2010-06-29.

Automatic conversion script
Id: cif_fix_values 1646 2011-03-28 12:23:43Z adriana 
;
_cod_original_sg_symbol_H-M 'P 21/c'
_cod_database_code 4314670

loop_
_symmetry_equiv_pos_as_xyz
'x, y, z'
'-x, y+1/2, -z+1/2'
'-x, -y, -z'
'x, -y-1/2, z-1/2'

loop_
_atom_site_label
_atom_site_type_symbol
_atom_site_fract_x
_atom_site_fract_y
_atom_site_fract_z
_atom_site_U_iso_or_equiv
_atom_site_adp_type
_atom_site_occupancy
_atom_site_symmetry_multiplicity
_atom_site_calc_flag
_atom_site_refinement_flags
_atom_site_disorder_assembly
_atom_site_disorder_group
Br1 Br 0.47822(3) 0.24378(3) 0.64550(2) 0.03274(12) Uani 1 1 d . . .
Br2 Br 0.31438(3) 0.42770(3) 0.65829(2) 0.03260(12) Uani 1 1 d . . .
Br3 Br 0.38316(3) 0.39623(3) 0.46454(2) 0.03586(12) Uani 1 1 d . . .
Br4 Br 0.22775(3) 0.22176(3) 0.50665(3) 0.04304(13) Uani 1 1 d . . .
Fe2 Fe 0.34504(4) 0.32062(3) 0.57116(3) 0.02697(14) Uani 1 1 d . . .
Fe1 Fe 0.67814(4) 0.32647(3) 0.50068(3) 0.01894(13) Uani 1 1 d . . .
P1 P 0.77415(7) 0.26581(6) 0.60363(5) 0.0224(2) Uani 1 1 d . . .
P2 P 0.71134(7) 0.26617(6) 0.39994(5) 0.0203(2) Uani 1 1 d . . .
N1 N 0.6302(2) 0.39045(19) 0.58008(17) 0.0237(7) Uani 1 1 d . . .
H1C H 0.6110 0.4439 0.5613 0.028 Uiso 1 1 calc R . .
H1D H 0.5807 0.3615 0.5860 0.028 Uiso 1 1 calc R . .
N2 N 0.5862(2) 0.39696(19) 0.42005(16) 0.0241(7) Uani 1 1 d . . .
H2C H 0.5360 0.4057 0.4369 0.029 Uiso 1 1 calc R . .
H2D H 0.6110 0.4497 0.4162 0.029 Uiso 1 1 calc R . .
N3 N 0.5862(2) 0.24256(19) 0.49125(16) 0.0202(7) Uani 1 1 d . . .
N4 N 0.7634(2) 0.41587(19) 0.50785(16) 0.0206(7) Uani 1 1 d . . .
C1 C 0.7372(3) 0.3140(3) 0.6815(2) 0.0306(9) Uani 1 1 d . . .
H1A H 0.6922 0.2766 0.6949 0.037 Uiso 1 1 calc R . .
H1B H 0.7894 0.3207 0.7271 0.037 Uiso 1 1 calc R . .
C2 C 0.6959(3) 0.4005(2) 0.6555(2) 0.0294(9) Uani 1 1 d . . .
H2A H 0.6653 0.4230 0.6924 0.035 Uiso 1 1 calc R . .
H2B H 0.7435 0.4416 0.6523 0.035 Uiso 1 1 calc R . .
C3 C 0.6400(3) 0.3299(2) 0.32158(19) 0.0232(8) Uani 1 1 d . . .
H3A H 0.6738 0.3806 0.3122 0.028 Uiso 1 1 calc R . .
H3B H 0.6228 0.2952 0.2744 0.028 Uiso 1 1 calc R . .
C4 C 0.5563(3) 0.3580(2) 0.3422(2) 0.0259(9) Uani 1 1 d . . .
H4A H 0.5225 0.4005 0.3049 0.031 Uiso 1 1 calc R . .
H4B H 0.5165 0.3084 0.3422 0.031 Uiso 1 1 calc R . .
C5 C 0.5279(3) 0.1957(3) 0.4809(2) 0.0268(9) Uani 1 1 d . . .
C6 C 0.4533(3) 0.1342(3) 0.4642(3) 0.0487(13) Uani 1 1 d . . .
H6A H 0.4308 0.1258 0.4090 0.073 Uiso 1 1 calc R . .
H6B H 0.4045 0.1562 0.4836 0.073 Uiso 1 1 calc R . .
H6C H 0.4746 0.0795 0.4889 0.073 Uiso 1 1 calc R . .
C7 C 0.8126(3) 0.4708(3) 0.5147(2) 0.0286(9) Uani 1 1 d . . .
C8 C 0.8776(3) 0.5416(3) 0.5267(3) 0.0504(13) Uani 1 1 d . . .
H8A H 0.8450 0.5961 0.5164 0.076 Uiso 1 1 calc R . .
H8B H 0.9156 0.5352 0.4922 0.076 Uiso 1 1 calc R . .
H8C H 0.9156 0.5408 0.5795 0.076 Uiso 1 1 calc R . .
C11 C 0.8914(3) 0.2967(3) 0.6203(2) 0.0304(9) Uani 1 1 d . . .
C12 C 0.9401(3) 0.2653(3) 0.5725(2) 0.0404(11) Uani 1 1 d . . .
H12A H 0.9112 0.2272 0.5327 0.048 Uiso 1 1 calc R . .
C13 C 1.0287(3) 0.2876(4) 0.5809(3) 0.0600(16) Uani 1 1 d . . .
H13A H 1.0611 0.2632 0.5489 0.072 Uiso 1 1 calc R . .
C14 C 1.0691(4) 0.3454(4) 0.6359(3) 0.0715(19) Uani 1 1 d . . .
H14A H 1.1302 0.3613 0.6422 0.086 Uiso 1 1 calc R . .
C15 C 1.0225(4) 0.3806(4) 0.6819(3) 0.0666(18) Uani 1 1 d . . .
H15A H 1.0510 0.4221 0.7188 0.080 Uiso 1 1 calc R . .
C16 C 0.9329(3) 0.3560(3) 0.6753(2) 0.0437(12) Uani 1 1 d . . .
H16A H 0.9013 0.3798 0.7082 0.052 Uiso 1 1 calc R . .
C21 C 0.7757(3) 0.1521(3) 0.6263(2) 0.0270(9) Uani 1 1 d . . .
C22 C 0.8512(3) 0.0996(3) 0.6352(2) 0.0391(11) Uani 1 1 d . . .
H22A H 0.9066 0.1237 0.6323 0.047 Uiso 1 1 calc R . .
C23 C 0.8459(4) 0.0129(3) 0.6483(3) 0.0574(14) Uani 1 1 d . . .
H23A H 0.8964 -0.0228 0.6508 0.069 Uiso 1 1 calc R . .
C24 C 0.7683(4) -0.0219(3) 0.6577(3) 0.0547(14) Uani 1 1 d . . .
H24A H 0.7658 -0.0812 0.6683 0.066 Uiso 1 1 calc R . .
C25 C 0.6938(4) 0.0291(3) 0.6518(2) 0.0440(12) Uani 1 1 d . . .
H25A H 0.6403 0.0052 0.6592 0.053 Uiso 1 1 calc R . .
C26 C 0.6971(3) 0.1150(2) 0.6350(2) 0.0305(10) Uani 1 1 d . . .
H26A H 0.6449 0.1494 0.6292 0.037 Uiso 1 1 calc R . .
C31 C 0.8210(3) 0.2698(3) 0.3795(2) 0.0261(9) Uani 1 1 d . . .
C32 C 0.8531(3) 0.3481(3) 0.3618(2) 0.0331(10) Uani 1 1 d . . .
H32A H 0.8182 0.3984 0.3609 0.040 Uiso 1 1 calc R . .
C33 C 0.9355(3) 0.3536(3) 0.3456(2) 0.0451(12) Uani 1 1 d . . .
H33A H 0.9556 0.4071 0.3318 0.054 Uiso 1 1 calc R . .
C34 C 0.9883(3) 0.2818(4) 0.3494(3) 0.0526(14) Uani 1 1 d . . .
H34A H 1.0449 0.2856 0.3387 0.063 Uiso 1 1 calc R . .
C35 C 0.9583(3) 0.2041(4) 0.3691(3) 0.0474(13) Uani 1 1 d . . .
H35A H 0.9953 0.1548 0.3733 0.057 Uiso 1 1 calc R . .
C36 C 0.8746(3) 0.1976(3) 0.3828(2) 0.0345(10) Uani 1 1 d . . .
H36A H 0.8538 0.1435 0.3944 0.041 Uiso 1 1 calc R . .
C41 C 0.6727(3) 0.1556(2) 0.3814(2) 0.0240(8) Uani 1 1 d . . .
C42 C 0.5981(3) 0.1336(3) 0.3205(2) 0.0279(9) Uani 1 1 d . . .
H42A H 0.5689 0.1761 0.2850 0.034 Uiso 1 1 calc R . .
C43 C 0.5671(3) 0.0507(3) 0.3121(3) 0.0395(11) Uani 1 1 d . . .
H43A H 0.5161 0.0365 0.2711 0.047 Uiso 1 1 calc R . .
C44 C 0.6093(4) -0.0121(3) 0.3625(3) 0.0462(12) Uani 1 1 d . . .
H44A H 0.5882 -0.0694 0.3552 0.055 Uiso 1 1 calc R . .
C45 C 0.6817(4) 0.0080(3) 0.4229(3) 0.0436(12) Uani 1 1 d . . .
H45A H 0.7104 -0.0354 0.4577 0.052 Uiso 1 1 calc R . .
C46 C 0.7133(3) 0.0922(3) 0.4336(2) 0.0342(10) Uani 1 1 d . . .
H46A H 0.7624 0.1062 0.4764 0.041 Uiso 1 1 calc R . .
N5 N 0.1096(8) 0.0525(7) 0.7442(9) 0.225(6) Uani 1 1 d . . .
C9 C 0.2331(7) 0.1538(7) 0.7322(7) 0.168(5) Uani 1 1 d . . .
H9A H 0.2917 0.1288 0.7588 0.252 Uiso 1 1 calc R . .
H9B H 0.2262 0.2091 0.7553 0.252 Uiso 1 1 calc R . .
H9C H 0.2299 0.1623 0.6784 0.252 Uiso 1 1 calc R . .
C10 C 0.1618(8) 0.0969(8) 0.7381(8) 0.166(5) Uani 1 1 d . . .

loop_
_atom_site_aniso_label
_atom_site_aniso_U_11
_atom_site_aniso_U_22
_atom_site_aniso_U_33
_atom_site_aniso_U_23
_atom_site_aniso_U_13
_atom_site_aniso_U_12
Br1 0.0344(3) 0.0319(2) 0.0306(2) 0.00115(18) 0.00697(18) 0.00216(18)
Br2 0.0387(3) 0.0255(2) 0.0373(2) -0.00400(18) 0.01668(19) -0.00018(18)
Br3 0.0410(3) 0.0296(2) 0.0431(3) 0.00716(19) 0.0219(2) 0.00413(19)
Br4 0.0321(3) 0.0304(2) 0.0645(3) -0.0087(2) 0.0100(2) -0.00526(19)
Fe2 0.0295(3) 0.0209(3) 0.0323(3) -0.0008(2) 0.0115(3) -0.0006(2)
Fe1 0.0234(3) 0.0171(3) 0.0172(3) -0.0005(2) 0.0072(2) -0.0024(2)
P1 0.0241(6) 0.0258(5) 0.0178(5) 0.0015(4) 0.0067(4) -0.0025(4)
P2 0.0262(6) 0.0176(5) 0.0176(5) -0.0007(4) 0.0070(4) -0.0004(4)
N1 0.0265(19) 0.0204(16) 0.0267(17) -0.0014(14) 0.0115(14) -0.0021(14)
N2 0.0291(19) 0.0215(17) 0.0226(16) 0.0010(14) 0.0088(14) -0.0014(14)
N3 0.0257(19) 0.0173(16) 0.0188(16) 0.0001(13) 0.0082(13) 0.0012(14)
N4 0.0272(19) 0.0171(16) 0.0196(16) -0.0025(13) 0.0101(13) -0.0025(14)
C1 0.041(3) 0.032(2) 0.0213(19) 0.0031(18) 0.0129(18) -0.0031(19)
C2 0.041(3) 0.028(2) 0.022(2) -0.0074(17) 0.0147(18) -0.0092(19)
C3 0.036(2) 0.0172(19) 0.0163(18) 0.0010(15) 0.0069(16) -0.0008(17)
C4 0.029(2) 0.025(2) 0.0205(19) 0.0020(17) 0.0016(16) 0.0009(17)
C5 0.029(2) 0.026(2) 0.028(2) -0.0071(18) 0.0126(18) -0.0012(19)
C6 0.053(3) 0.044(3) 0.059(3) -0.025(2) 0.032(3) -0.028(2)
C7 0.036(3) 0.027(2) 0.022(2) 0.0036(17) 0.0075(18) 0.003(2)
C8 0.044(3) 0.041(3) 0.060(3) 0.009(2) 0.005(2) -0.015(2)
C11 0.024(2) 0.043(2) 0.022(2) 0.0125(19) 0.0036(17) -0.0026(19)
C12 0.031(3) 0.060(3) 0.030(2) 0.014(2) 0.0076(19) 0.000(2)
C13 0.029(3) 0.101(5) 0.051(3) 0.028(3) 0.011(2) 0.002(3)
C14 0.034(3) 0.111(5) 0.060(4) 0.043(4) -0.002(3) -0.022(3)
C15 0.051(4) 0.081(4) 0.052(3) 0.015(3) -0.013(3) -0.034(3)
C16 0.045(3) 0.048(3) 0.035(2) 0.003(2) 0.006(2) -0.016(2)
C21 0.029(2) 0.031(2) 0.0197(19) 0.0012(17) 0.0042(16) 0.0002(18)
C22 0.043(3) 0.035(3) 0.041(3) 0.013(2) 0.014(2) 0.012(2)
C23 0.067(4) 0.047(3) 0.058(3) 0.021(3) 0.017(3) 0.025(3)
C24 0.082(4) 0.028(3) 0.048(3) 0.010(2) 0.009(3) 0.002(3)
C25 0.065(4) 0.034(3) 0.032(2) 0.002(2) 0.011(2) -0.010(2)
C26 0.041(3) 0.027(2) 0.021(2) -0.0002(17) 0.0046(18) -0.0046(19)
C31 0.028(2) 0.032(2) 0.0183(19) -0.0015(17) 0.0072(16) -0.0019(18)
C32 0.034(3) 0.037(2) 0.031(2) -0.0061(19) 0.0134(19) -0.0035(19)
C33 0.038(3) 0.067(3) 0.031(2) 0.000(2) 0.010(2) -0.014(3)
C34 0.036(3) 0.083(4) 0.044(3) -0.011(3) 0.021(2) -0.005(3)
C35 0.035(3) 0.065(3) 0.043(3) -0.013(3) 0.010(2) 0.014(2)
C36 0.037(3) 0.040(3) 0.027(2) -0.0042(19) 0.0097(19) 0.005(2)
C41 0.038(2) 0.0177(19) 0.0201(19) 0.0007(16) 0.0140(17) 0.0011(17)
C42 0.035(2) 0.028(2) 0.022(2) -0.0025(18) 0.0120(17) -0.0018(18)
C43 0.058(3) 0.028(2) 0.039(2) -0.010(2) 0.023(2) -0.012(2)
C44 0.072(4) 0.025(2) 0.053(3) -0.012(2) 0.035(3) -0.010(2)
C45 0.070(4) 0.022(2) 0.043(3) 0.013(2) 0.023(3) 0.008(2)
C46 0.052(3) 0.025(2) 0.027(2) 0.0017(18) 0.013(2) 0.004(2)
N5 0.148(10) 0.159(10) 0.365(17) 0.159(11) 0.070(10) 0.035(7)
C9 0.129(9) 0.146(9) 0.250(13) 0.093(9) 0.085(9) 0.049(7)
C10 0.111(10) 0.144(10) 0.247(14) 0.121(10) 0.053(9) 0.039(8)

loop_
_atom_type_symbol
_atom_type_description
_atom_type_scat_dispersion_real
_atom_type_scat_dispersion_imag
_atom_type_scat_source
C C 0.0033 0.0016 'International Tables Vol C Tables 4.2.6.8 and 6.1.1.4'
H H 0.0000 0.0000 'International Tables Vol C Tables 4.2.6.8 and 6.1.1.4'
N N 0.0061 0.0033 'International Tables Vol C Tables 4.2.6.8 and 6.1.1.4'
P P 0.1023 0.0942 'International Tables Vol C Tables 4.2.6.8 and 6.1.1.4'
Fe Fe 0.3463 0.8444 'International Tables Vol C Tables 4.2.6.8 and 6.1.1.4'
Br Br -0.2901 2.4595 'International Tables Vol C Tables 4.2.6.8 and 6.1.1.4'

loop_
_geom_angle_atom_site_label_1
_geom_angle_atom_site_label_2
_geom_angle_atom_site_label_3
_geom_angle
_geom_angle_site_symmetry_1
_geom_angle_site_symmetry_3
_geom_angle_publ_flag
Br4 Fe2 Br1 110.85(3) . . ?
Br4 Fe2 Br2 119.95(3) . . ?
Br1 Fe2 Br2 105.08(2) . . ?
Br4 Fe2 Br3 103.29(3) . . ?
Br1 Fe2 Br3 108.86(3) . . ?
Br2 Fe2 Br3 108.49(2) . . ?
N4 Fe1 N3 176.06(13) . . ?
N4 Fe1 N2 88.93(13) . . ?
N3 Fe1 N2 87.53(13) . . ?
N4 Fe1 N1 88.48(12) . . ?
N3 Fe1 N1 89.56(12) . . ?
N2 Fe1 N1 86.19(12) . . ?
N4 Fe1 P2 92.98(9) . . ?
N3 Fe1 P2 88.41(9) . . ?
N2 Fe1 P2 84.66(9) . . ?
N1 Fe1 P2 170.71(9) . . ?
N4 Fe1 P1 88.33(10) . . ?
N3 Fe1 P1 94.86(9) . . ?
N2 Fe1 P1 169.99(9) . . ?
N1 Fe1 P1 84.11(9) . . ?
P2 Fe1 P1 105.09(4) . . ?
C11 P1 C21 105.77(19) . . ?
C11 P1 C1 105.8(2) . . ?
C21 P1 C1 102.16(18) . . ?
C11 P1 Fe1 114.83(13) . . ?
C21 P1 Fe1 124.33(13) . . ?
C1 P1 Fe1 101.59(14) . . ?
C41 P2 C31 105.24(18) . . ?
C41 P2 C3 105.92(17) . . ?
C31 P2 C3 102.14(17) . . ?
C41 P2 Fe1 114.21(12) . . ?
C31 P2 Fe1 126.03(13) . . ?
C3 P2 Fe1 100.81(12) . . ?
C2 N1 Fe1 115.0(2) . . ?
C4 N2 Fe1 115.5(2) . . ?
C5 N3 Fe1 174.9(3) . . ?
C7 N4 Fe1 176.7(3) . . ?
C2 C1 P1 108.6(3) . . ?
N1 C2 C1 108.5(3) . . ?
C4 C3 P2 109.3(2) . . ?
N2 C4 C3 107.4(3) . . ?
N3 C5 C6 177.4(4) . . ?
N4 C7 C8 177.8(4) . . ?
C16 C11 C12 118.0(4) . . ?
C16 C11 P1 122.5(3) . . ?
C12 C11 P1 119.3(3) . . ?
C13 C12 C11 122.3(5) . . ?
C14 C13 C12 118.9(5) . . ?
C13 C14 C15 120.6(5) . . ?
C14 C15 C16 120.8(5) . . ?
C11 C16 C15 119.2(5) . . ?
C26 C21 C22 117.8(4) . . ?
C26 C21 P1 118.3(3) . . ?
C22 C21 P1 123.8(3) . . ?
C23 C22 C21 120.6(5) . . ?
C24 C23 C22 120.4(5) . . ?
C23 C24 C25 120.1(5) . . ?
C24 C25 C26 119.8(5) . . ?
C25 C26 C21 121.2(4) . . ?
C36 C31 C32 118.4(4) . . ?
C36 C31 P2 122.6(3) . . ?
C32 C31 P2 118.9(3) . . ?
C33 C32 C31 120.8(4) . . ?
C34 C33 C32 120.2(5) . . ?
C33 C34 C35 119.5(5) . . ?
C34 C35 C36 120.5(5) . . ?
C35 C36 C31 120.5(4) . . ?
C46 C41 C42 118.7(4) . . ?
C46 C41 P2 118.9(3) . . ?
C42 C41 P2 122.1(3) . . ?
C43 C42 C41 120.2(4) . . ?
C42 C43 C44 120.8(4) . . ?
C45 C44 C43 120.2(4) . . ?
C44 C45 C46 120.2(4) . . ?
C41 C46 C45 120.0(4) . . ?
N5 C10 C9 178.0(14) . . ?

loop_
_geom_bond_atom_site_label_1
_geom_bond_atom_site_label_2
_geom_bond_distance
_geom_bond_site_symmetry_2
_geom_bond_publ_flag
Br1 Fe2 2.4396(7) . ?
Br2 Fe2 2.4470(7) . ?
Br3 Fe2 2.4879(7) . ?
Br4 Fe2 2.4209(7) . ?
Fe1 N4 1.899(3) . ?
Fe1 N3 1.904(3) . ?
Fe1 N2 2.057(3) . ?
Fe1 N1 2.064(3) . ?
Fe1 P2 2.2531(10) . ?
Fe1 P1 2.2534(11) . ?
P1 C11 1.814(4) . ?
P1 C21 1.823(4) . ?
P1 C1 1.837(4) . ?
P2 C41 1.828(4) . ?
P2 C31 1.833(4) . ?
P2 C3 1.837(4) . ?
N1 C2 1.474(5) . ?
N2 C4 1.497(4) . ?
N3 C5 1.135(5) . ?
N4 C7 1.130(5) . ?
C1 C2 1.514(6) . ?
C3 C4 1.509(5) . ?
C5 C6 1.465(6) . ?
C7 C8 1.468(6) . ?
C11 C16 1.386(6) . ?
C11 C12 1.392(6) . ?
C12 C13 1.378(6) . ?
C13 C14 1.366(8) . ?
C14 C15 1.366(8) . ?
C15 C16 1.408(7) . ?
C21 C26 1.393(6) . ?
C21 C22 1.396(6) . ?
C22 C23 1.383(6) . ?
C23 C24 1.369(7) . ?
C24 C25 1.378(7) . ?
C25 C26 1.382(6) . ?
C31 C36 1.391(6) . ?
C31 C32 1.393(6) . ?
C32 C33 1.388(6) . ?
C33 C34 1.377(7) . ?
C34 C35 1.381(7) . ?
C35 C36 1.386(6) . ?
C41 C46 1.398(5) . ?
C41 C42 1.402(5) . ?
C42 C43 1.374(5) . ?
C43 C44 1.378(6) . ?
C44 C45 1.370(7) . ?
C45 C46 1.398(6) . ?
N5 C10 1.092(13) . ?
C9 C10 1.443(14) . ?

loop_
_geom_hbond_atom_site_label_D
_geom_hbond_atom_site_label_H
_geom_hbond_atom_site_label_A
_geom_hbond_distance_DH
_geom_hbond_distance_HA
_geom_hbond_distance_DA
_geom_hbond_angle_DHA
_geom_hbond_site_symmetry_A
N1 H1C Br3 0.92 2.55 3.425(3) 159.2 3_666
N1 H1D Br1 0.92 2.83 3.710(3) 159.4 .
N2 H2C Br3 0.92 2.55 3.452(3) 165.7 .
N2 H2D Br2 0.92 2.78 3.627(3) 153.3 3_666
